data_7048558
loop_
_publ_author_name
'Shova, Sergiu'
'Vlad, Angelica'
'Cazacu, Maria'
'Krzystek, J.'
'Ozarowski, Andrew'
'Mal\<cek, Michal'
'Bucinsky, Lukas'
'Rapta, Peter'
'Cano, Joan'
'Telser, Joshua'
'Arion, Vladimir B.'

_publ_section_title
;
 Dinuclear manganese(iii) complexes with bioinspired coordination and
 variable linkers showing weak exchange effects: a synthetic, structural,
 spectroscopic and computation study.
;
_journal_issue 18
_journal_name_full 'Dalton transactions (Cambridge, England : 2003)'
_journal_page_first 5909
_journal_page_last 5922
_journal_paper_doi 10.1039/c8dt04596h
_journal_volume 48
_journal_year 2019
_chemical_formula_moiety 'C84 H134 Mn2 N4 O10 Si4, 6(C H2 Cl2)'
_chemical_formula_sum 'C90 H146 Cl12 Mn2 N4 O10 Si4'
_chemical_formula_weight 2091.75
_space_group_crystal_system triclinic
_space_group_IT_number 2
_space_group_name_Hall '-P 1'
_space_group_name_H-M_alt 'P -1'
_symmetry_space_group_name_Hall '-P 1'
_symmetry_space_group_name_H-M 'P -1'
_atom_sites_solution_hydrogens geom
_atom_sites_solution_primary dual
_atom_sites_solution_secondary difmap
_audit_creation_date 2018-04-22
_audit_creation_method
;
Olex2 1.2
(compiled 2018.04.03 svn.r3497 for OlexSys, GUI svn.r5486)
;
_audit_update_record
;
2018-10-25 deposited with the CCDC.
2019-01-04 downloaded from the CCDC.
;
_cell_angle_alpha 67.7592(16)
_cell_angle_beta 66.1603(17)
_cell_angle_gamma 79.2085(17)
_cell_formula_units_Z 1
_cell_length_a 13.7007(7)
_cell_length_b 14.7166(7)
_cell_length_c 15.9617(8)
_cell_measurement_reflns_used 9946
_cell_measurement_temperature 100(2)
_cell_measurement_theta_max 29.939
_cell_measurement_theta_min 2.571
_cell_volume 2722.5(2)
_computing_cell_refinement 'SAINT V8.32B (?, 2016)'
_computing_data_reduction 'SAINT V8.32B (?, 2016)'
_computing_molecular_graphics 'Olex2 (Dolomanov et al., 2009)'
_computing_publication_material 'Olex2 (Dolomanov et al., 2009)'
_computing_structure_refinement 'ShelXL (Sheldrick, 2015)'
_computing_structure_solution 'ShelXT (Sheldrick, 2015)'
_diffrn_ambient_temperature 100.0
_diffrn_measured_fraction_theta_full 0.989
_diffrn_measured_fraction_theta_max 0.989
_diffrn_measurement_device_type 'Bruker APEX-II CCD'
_diffrn_measurement_method '\f and \w scans'
_diffrn_radiation_monochromator graphite
_diffrn_radiation_type MoK\a
_diffrn_radiation_wavelength 0.71073
_diffrn_reflns_av_R_equivalents 0.0461
_diffrn_reflns_av_unetI/netI 0.0473
_diffrn_reflns_limit_h_max 19
_diffrn_reflns_limit_h_min -19
_diffrn_reflns_limit_k_max 20
_diffrn_reflns_limit_k_min -15
_diffrn_reflns_limit_l_max 22
_diffrn_reflns_limit_l_min -22
_diffrn_reflns_number 61020
_diffrn_reflns_theta_full 30.11
_diffrn_reflns_theta_max 30.11
_diffrn_reflns_theta_min 2.44
_diffrn_source 'fine-focus sealed tube'
_exptl_absorpt_coefficient_mu 0.622
_exptl_absorpt_correction_T_max 0.7460
_exptl_absorpt_correction_T_min 0.6364
_exptl_absorpt_correction_type multi-scan
_exptl_absorpt_process_details
'SADABS-2012/1 (Bruker,2012) was used for absorption correction. wR2(int) was 0.1376 before and 0.0405 after correction. The Ratio of minimum to maximum transmission is 0.8531. The \l/2 correction factor is 0.0015.'
_exptl_crystal_colour 'clear dark green'
_exptl_crystal_colour_lustre clear
_exptl_crystal_colour_modifier dark
_exptl_crystal_colour_primary green
_exptl_crystal_density_diffrn 1.276
_exptl_crystal_density_method 'not measured'
_exptl_crystal_description prism
_exptl_crystal_F_000 1104
_exptl_crystal_size_max 0.528
_exptl_crystal_size_mid 0.523
_exptl_crystal_size_min 0.485
_refine_diff_density_max 1.036
_refine_diff_density_min -2.075
_refine_diff_density_rms 0.098
_refine_ls_extinction_method none
_refine_ls_goodness_of_fit_ref 1.040
_refine_ls_hydrogen_treatment constr
_refine_ls_matrix_type full
_refine_ls_number_parameters 605
_refine_ls_number_reflns 15855
_refine_ls_number_restraints 6
_refine_ls_restrained_S_all 1.043
_refine_ls_R_factor_all 0.0781
_refine_ls_R_factor_gt 0.0539
_refine_ls_shift/su_max 0.001
_refine_ls_shift/su_mean 0.000
_refine_ls_structure_factor_coef Fsqd
_refine_ls_weighting_details 'calc w=1/[\s^2^(Fo^2^)+(0.1007P)^2^+1.5548P] where P=(Fo^2^+2Fc^2^)/3'
_refine_ls_weighting_scheme calc
_refine_ls_wR_factor_gt 0.1516
_refine_ls_wR_factor_ref 0.1653
_reflns_number_gt 11987
_reflns_number_total 15855
_reflns_threshold_expression >2sigma(I)
_cod_data_source_file c8dt04596h2.cif
_cod_data_source_block mo_vlar03022017_p-1
_cod_depositor_comments 'Adding full bibliography for 7048556--7048558.cif.'
_cod_database_code 7048558
_olex2_refinement_description
;
1. Fixed Uiso
 At 1.2 times of:
  All C(H) groups, All C(H,H) groups
 At 1.5 times of:
  All C(H,H,H) groups
2. Restrained distances
 Cl4-C44 \\sim Cl1A-C58 \\sim Cl3-C58 \\sim Cl3-C44
 with sigma of 0.02
3. Uiso/Uaniso restraints and constraints
Uanis(C44) = Uanis(C58)
4. Others
 Fixed Sof: Cl1A(0.75) Cl4(0.25) C44(0.25) H44A(0.25) H44B(0.25) C58(0.75)
 H58A(0.75) H58B(0.75) Cl5(0.25) Cl6(0.25) C45(0.25) H45A(0.25) H45B(0.25)
 Cl7(0.75) Cl8(0.75) C46(0.75) H46A(0.75) H46B(0.75)
5.a Secondary CH2 refined with riding coordinates:
 C16(H16A,H16B), C17(H17A,H17B), C18(H18A,H18B), C23(H23A,H23B), C24(H24A,
 H24B), C25(H25A,H25B), C44(H44A,H44B), C58(H58A,H58B), C45(H45A,H45B),
 C43(H43A,H43B), C46(H46A,H46B)
5.b Aromatic/amide H refined with riding coordinates:
 C3(H3), C5(H5), C15(H15), C26(H26), C28(H28), C30(H30), C42(H42)
5.c Idealised Me refined as rotating group:
 C8(H8A,H8B,H8C), C9(H9A,H9B,H9C), C10(H10A,H10B,H10C), C12(H12A,H12B,H12C),
 C13(H13A,H13B,H13C), C14(H14A,H14B,H14C), C19(H19A,H19B,H19C), C20(H20A,H20B,
 H20C), C21(H21A,H21B,H21C), C22(H22A,H22B,H22C), C34(H34A,H34B,H34C), C35(H35A,
 H35B,H35C), C36(H36A,H36B,H36C), C38(H38A,H38B,H38C), C39(H39A,H39B,H39C),
 C40(H40A,H40B,H40C)
;
_olex2_submission_special_instructions 'No special instructions were received'

loop_
_space_group_symop_id
_space_group_symop_operation_xyz
1 'x, y, z'
2 '-x, -y, -z'

loop_
_atom_site_label
_atom_site_type_symbol
_atom_site_fract_x
_atom_site_fract_y
_atom_site_fract_z
_atom_site_U_iso_or_equiv
_atom_site_adp_type
_atom_site_occupancy
_atom_site_calc_flag
_atom_site_disorder_assembly
_atom_site_disorder_group
_atom_site_refinement_flags_posn
Mn1 Mn 0.77563(2) 0.76281(2) 0.16228(2) 0.00921(8) Uani 1 d . . .
Si1 Si 0.44292(4) 0.45100(4) 0.35842(4) 0.01448(12) Uani 1 d . . .
Si2 Si 0.66225(4) 0.33018(4) 0.35626(4) 0.01370(12) Uani 1 d . . .
O1 O 0.80266(10) 0.74135(10) 0.04673(10) 0.0124(3) Uani 1 d . . .
O2 O 0.74471(10) 0.78057(10) 0.28056(10) 0.0116(3) Uani 1 d . . .
O3 O 0.54994(11) 0.39422(11) 0.37822(12) 0.0204(3) Uani 1 d . . .
O4 O 0.78173(12) 0.93138(11) 0.07387(11) 0.0202(3) Uani 1 d . . .
O5 O 0.91647(12) 0.83593(11) 0.10397(11) 0.0182(3) Uani 1 d . . .
N1 N 0.61502(12) 0.76344(12) 0.19089(12) 0.0121(3) Uani 1 d . . .
N2 N 0.86002(13) 0.62894(12) 0.21102(12) 0.0121(3) Uani 1 d . . .
C1 C 0.75413(15) 0.78926(14) -0.01575(14) 0.0117(3) Uani 1 d . . .
C2 C 0.81063(15) 0.81110(14) -0.11790(14) 0.0134(4) Uani 1 d . . .
C3 C 0.75308(16) 0.85647(15) -0.17818(15) 0.0159(4) Uani 1 d . . .
H3 H 0.7904 0.8708 -0.2462 0.019 Uiso 1 calc . . R
C4 C 0.64296(16) 0.88303(14) -0.14591(15) 0.0156(4) Uani 1 d . . .
C5 C 0.59014(16) 0.86178(15) -0.04666(15) 0.0153(4) Uani 1 d . . .
H5 H 0.5161 0.8785 -0.0219 0.018 Uiso 1 calc . . R
C6 C 0.64417(15) 0.81593(14) 0.01815(14) 0.0128(4) Uani 1 d . . .
C7 C 0.92961(16) 0.78343(17) -0.15922(16) 0.0192(4) Uani 1 d . . .
C8 C 0.99498(18) 0.8223(2) -0.12207(19) 0.0298(5) Uani 1 d . . .
H8A H 0.9806 0.8932 -0.1359 0.045 Uiso 1 calc . . GR
H8B H 1.0712 0.8094 -0.1549 0.045 Uiso 1 calc . . GR
H8C H 0.9749 0.7890 -0.0517 0.045 Uiso 1 calc . . GR
C9 C 0.9436(2) 0.67091(18) -0.12922(18) 0.0270(5) Uani 1 d . . .
H9A H 0.9081 0.6417 -0.0586 0.041 Uiso 1 calc . . GR
H9B H 1.0198 0.6519 -0.1480 0.041 Uiso 1 calc . . GR
H9C H 0.9117 0.6474 -0.1619 0.041 Uiso 1 calc . . GR
C10 C 0.97627(19) 0.8259(2) -0.27058(17) 0.0273(5) Uani 1 d . . .
H10A H 0.9367 0.8025 -0.2973 0.041 Uiso 1 calc . . GR
H10B H 1.0516 0.8046 -0.2942 0.041 Uiso 1 calc . . GR
H10C H 0.9703 0.8978 -0.2915 0.041 Uiso 1 calc . . GR
C11 C 0.58771(18) 0.93116(16) -0.21938(16) 0.0209(4) Uani 1 d . . .
C12 C 0.6497(2) 1.01980(19) -0.30128(19) 0.0321(6) Uani 1 d . . .
H12A H 0.6531 1.0677 -0.2736 0.048 Uiso 1 calc . . GR
H12B H 0.6132 1.0504 -0.3476 0.048 Uiso 1 calc . . GR
H12C H 0.7222 0.9979 -0.3350 0.048 Uiso 1 calc . . GR
C13 C 0.5844(2) 0.85552(19) -0.2631(2) 0.0309(5) Uani 1 d . . .
H13A H 0.6572 0.8317 -0.2934 0.046 Uiso 1 calc . . GR
H13B H 0.5517 0.8864 -0.3123 0.046 Uiso 1 calc . . GR
H13C H 0.5421 0.8002 -0.2115 0.046 Uiso 1 calc . . GR
C14 C 0.4731(2) 0.9667(2) -0.1711(2) 0.0340(6) Uani 1 d . . .
H14A H 0.4310 0.9103 -0.1217 0.051 Uiso 1 calc . . GR
H14B H 0.4410 0.9998 -0.2205 0.051 Uiso 1 calc . . GR
H14C H 0.4740 1.0127 -0.1403 0.051 Uiso 1 calc . . GR
C15 C 0.58062(15) 0.79276(14) 0.12040(14) 0.0138(4) Uani 1 d . . .
H15 H 0.5053 0.7999 0.1376 0.017 Uiso 1 calc . . R
C16 C 0.53520(15) 0.73817(14) 0.29049(14) 0.0140(4) Uani 1 d . . .
H16A H 0.4658 0.7714 0.2890 0.017 Uiso 1 calc . . R
H16B H 0.5577 0.7620 0.3300 0.017 Uiso 1 calc . . R
C17 C 0.52183(15) 0.62710(14) 0.33783(14) 0.0130(4) Uani 1 d . . .
H17A H 0.4770 0.6122 0.4077 0.016 Uiso 1 calc . . R
H17B H 0.5928 0.5942 0.3334 0.016 Uiso 1 calc . . R
C18 C 0.47111(17) 0.58393(15) 0.29201(15) 0.0160(4) Uani 1 d . . .
H18A H 0.5196 0.5925 0.2240 0.019 Uiso 1 calc . . R
H18B H 0.4035 0.6212 0.2903 0.019 Uiso 1 calc . . R
C19 C 0.4059(2) 0.4000(2) 0.2856(2) 0.0326(6) Uani 1 d . . .
H19A H 0.4654 0.4060 0.2236 0.049 Uiso 1 calc . . GR
H19B H 0.3428 0.4364 0.2730 0.049 Uiso 1 calc . . GR
H19C H 0.3898 0.3305 0.3217 0.049 Uiso 1 calc . . GR
C20 C 0.33474(18) 0.43370(18) 0.47924(18) 0.0284(5) Uani 1 d . . .
H20A H 0.3305 0.3637 0.5182 0.043 Uiso 1 calc . . GR
H20B H 0.2666 0.4583 0.4708 0.043 Uiso 1 calc . . GR
H20C H 0.3500 0.4700 0.5126 0.043 Uiso 1 calc . . GR
C21 C 0.67494(19) 0.27045(18) 0.26871(19) 0.0258(5) Uani 1 d . . .
H21A H 0.6189 0.2229 0.2983 0.039 Uiso 1 calc . . GR
H21B H 0.7451 0.2365 0.2517 0.039 Uiso 1 calc . . GR
H21C H 0.6675 0.3204 0.2098 0.039 Uiso 1 calc . . GR
C22 C 0.66306(18) 0.23578(16) 0.47294(17) 0.0235(5) Uani 1 d . . .
H22A H 0.6645 0.2681 0.5160 0.035 Uiso 1 calc . . GR
H22B H 0.7264 0.1918 0.4602 0.035 Uiso 1 calc . . GR
H22C H 0.5986 0.1976 0.5042 0.035 Uiso 1 calc . . GR
C23 C 0.77429(15) 0.41443(14) 0.30681(14) 0.0134(4) Uani 1 d . . .
H23A H 0.7589 0.4521 0.3509 0.016 Uiso 1 calc . . R
H23B H 0.8406 0.3740 0.3074 0.016 Uiso 1 calc . . R
C24 C 0.79429(15) 0.48702(14) 0.20366(14) 0.0128(4) Uani 1 d . . .
H24A H 0.8090 0.4497 0.1594 0.015 Uiso 1 calc . . R
H24B H 0.7286 0.5284 0.2029 0.015 Uiso 1 calc . . R
C25 C 0.88714(15) 0.55378(14) 0.16490(14) 0.0132(4) Uani 1 d . . .
H25A H 0.9497 0.5134 0.1768 0.016 Uiso 1 calc . . R
H25B H 0.9072 0.5862 0.0937 0.016 Uiso 1 calc . . R
C26 C 0.90208(15) 0.61866(14) 0.27319(14) 0.0134(4) Uani 1 d . . .
H26 H 0.9465 0.5614 0.2865 0.016 Uiso 1 calc . . R
C27 C 0.88881(15) 0.68521(14) 0.32507(14) 0.0130(4) Uani 1 d . . .
C28 C 0.95502(16) 0.66427(15) 0.37859(15) 0.0164(4) Uani 1 d . . .
H28 H 1.0056 0.6105 0.3768 0.020 Uiso 1 calc . . R
C29 C 0.94858(16) 0.71938(16) 0.43348(15) 0.0176(4) Uani 1 d . . .
C30 C 0.87281(16) 0.79832(15) 0.43281(15) 0.0174(4) Uani 1 d . . .
H30 H 0.8668 0.8367 0.4711 0.021 Uiso 1 calc . . R
C31 C 0.80608(15) 0.82448(14) 0.38027(14) 0.0134(4) Uani 1 d . . .
C32 C 0.81256(14) 0.76448(14) 0.32579(13) 0.0113(3) Uani 1 d . . .
C33 C 1.01532(19) 0.69604(18) 0.49698(17) 0.0236(5) Uani 1 d . . .
C34 C 0.9427(2) 0.6519(2) 0.60399(19) 0.0329(6) Uani 1 d . . .
H34A H 0.8840 0.6990 0.6211 0.049 Uiso 1 calc . . GR
H34B H 0.9842 0.6373 0.6455 0.049 Uiso 1 calc . . GR
H34C H 0.9136 0.5912 0.6136 0.049 Uiso 1 calc . . GR
C35 C 1.1073(2) 0.6223(2) 0.4723(2) 0.0359(6) Uani 1 d . . .
H35A H 1.0786 0.5593 0.4876 0.054 Uiso 1 calc . . GR
H35B H 1.1513 0.6129 0.5107 0.054 Uiso 1 calc . . GR
H35C H 1.1512 0.6472 0.4029 0.054 Uiso 1 calc . . GR
C36 C 1.0632(2) 0.7898(2) 0.4824(2) 0.0320(6) Uani 1 d . . .
H36A H 1.1055 0.8205 0.4133 0.048 Uiso 1 calc . . GR
H36B H 1.1091 0.7730 0.5204 0.048 Uiso 1 calc . . GR
H36C H 1.0054 0.8358 0.5043 0.048 Uiso 1 calc . . GR
C37 C 0.72880(16) 0.91469(15) 0.38125(15) 0.0158(4) Uani 1 d . . .
C38 C 0.61251(17) 0.88274(18) 0.42893(18) 0.0240(5) Uani 1 d . . .
H38A H 0.6004 0.8488 0.3918 0.036 Uiso 1 calc . . GR
H38B H 0.5640 0.9408 0.4295 0.036 Uiso 1 calc . . GR
H38C H 0.5991 0.8383 0.4959 0.036 Uiso 1 calc . . GR
C39 C 0.75063(19) 0.98586(16) 0.27703(17) 0.0218(4) Uani 1 d . . .
H39A H 0.8249 1.0056 0.2473 0.033 Uiso 1 calc . . GR
H39B H 0.7025 1.0441 0.2782 0.033 Uiso 1 calc . . GR
H39C H 0.7384 0.9533 0.2389 0.033 Uiso 1 calc . . GR
C40 C 0.74202(19) 0.97166(18) 0.43909(19) 0.0248(5) Uani 1 d . . .
H40A H 0.7271 0.9288 0.5068 0.037 Uiso 1 calc . . GR
H40B H 0.6921 1.0289 0.4372 0.037 Uiso 1 calc . . GR
H40C H 0.8153 0.9936 0.4102 0.037 Uiso 1 calc . . GR
C41 C 0.87800(16) 0.91994(15) 0.06634(14) 0.0169(4) Uani 1 d . . .
C42 C 0.94734(17) 1.00518(15) 0.01235(16) 0.0190(4) Uani 1 d . . .
H42 H 0.9156 1.0693 -0.0052 0.023 Uiso 1 calc . . R
Cl1A Cl 0.29528(8) 0.81127(9) 0.16401(10) 0.0535(3) Uani 0.75 d A 1 D
Cl3 Cl 0.08431(8) 0.90553(8) 0.21143(8) 0.0643(3) Uani 1 d . . D
Cl4 Cl 0.2923(5) 0.8952(4) 0.0598(5) 0.0917(16) Uani 0.25 d B 2 D
C44 C 0.2161(11) 0.924(2) 0.1558(15) 0.0355(10) Uani 0.25 d B 2 D
H44A H 0.2240 0.9954 0.1381 0.043 Uiso 0.25 calc B 2 R
H44B H 0.2479 0.8898 0.2059 0.043 Uiso 0.25 calc B 2 R
C58 C 0.2223(4) 0.9156(5) 0.1358(4) 0.0355(10) Uani 0.75 d A 1 D
H58A H 0.2293 0.9345 0.0673 0.043 Uiso 0.75 calc A 1 R
H58B H 0.2515 0.9688 0.1416 0.043 Uiso 0.75 calc A 1 R
Cl5 Cl 1.2087(3) 0.6140(4) 0.1959(3) 0.0652(11) Uani 0.25 d C 2 .
Cl6 Cl 1.1667(4) 0.6651(5) 0.0144(4) 0.0892(17) Uani 0.25 d C 2 .
C45 C 1.1733(11) 0.7036(11) 0.1051(12) 0.035(3) Uani 0.25 d C 2 .
H45A H 1.2254 0.7562 0.0726 0.042 Uiso 0.25 calc C 2 R
H45B H 1.1026 0.7327 0.1355 0.042 Uiso 0.25 calc C 2 R
Cl1 Cl 0.47545(6) 0.63207(6) 0.00384(7) 0.0510(2) Uani 1 d . . .
Cl2 Cl 0.66881(6) 0.54424(6) 0.04090(5) 0.03930(16) Uani 1 d . . .
C43 C 0.6140(2) 0.60886(19) -0.04806(19) 0.0292(5) Uani 1 d . . .
H43A H 0.6274 0.5704 -0.0911 0.035 Uiso 1 calc . . R
H43B H 0.6496 0.6720 -0.0884 0.035 Uiso 1 calc . . R
Cl7 Cl 1.18298(10) 0.58856(9) 0.15913(11) 0.0571(3) Uani 0.75 d D 1 .
Cl8 Cl 1.22999(8) 0.76077(10) -0.02137(8) 0.0534(3) Uani 0.75 d D 1 .
C46 C 1.1334(4) 0.7006(4) 0.0902(5) 0.0510(14) Uani 0.75 d D 1 .
H46A H 1.0734 0.6860 0.0785 0.061 Uiso 0.75 calc D 1 R
H46B H 1.1053 0.7451 0.1290 0.061 Uiso 0.75 calc D 1 R

loop_
_atom_site_aniso_label
_atom_site_aniso_U_11
_atom_site_aniso_U_22
_atom_site_aniso_U_33
_atom_site_aniso_U_23
_atom_site_aniso_U_13
_atom_site_aniso_U_12
Mn1 0.00998(13) 0.00662(13) 0.00987(14) -0.00264(10) -0.00231(10) -0.00108(9)
Si1 0.0120(2) 0.0096(2) 0.0195(3) -0.0036(2) -0.0044(2) -0.00109(18)
Si2 0.0118(2) 0.0081(2) 0.0187(3) -0.0046(2) -0.0033(2) 0.00016(18)
O1 0.0130(6) 0.0119(6) 0.0121(6) -0.0050(5) -0.0049(5) 0.0024(5)
O2 0.0120(6) 0.0105(6) 0.0128(6) -0.0046(5) -0.0046(5) 0.0002(5)
O3 0.0144(7) 0.0169(7) 0.0292(8) -0.0094(6) -0.0077(6) 0.0039(5)
O4 0.0195(7) 0.0194(7) 0.0195(7) -0.0084(6) -0.0007(6) -0.0070(6)
O5 0.0219(7) 0.0143(7) 0.0152(7) -0.0038(6) -0.0011(6) -0.0093(6)
N1 0.0115(7) 0.0086(7) 0.0128(8) -0.0036(6) -0.0003(6) -0.0022(5)
N2 0.0132(7) 0.0076(7) 0.0137(8) -0.0040(6) -0.0021(6) -0.0022(6)
C1 0.0135(8) 0.0089(8) 0.0140(9) -0.0052(7) -0.0053(7) 0.0004(6)
C2 0.0150(8) 0.0107(8) 0.0144(9) -0.0063(7) -0.0037(7) 0.0007(7)
C3 0.0205(9) 0.0122(9) 0.0150(9) -0.0052(7) -0.0065(8) 0.0003(7)
C4 0.0200(9) 0.0105(8) 0.0185(10) -0.0048(7) -0.0102(8) 0.0016(7)
C5 0.0152(8) 0.0127(9) 0.0191(10) -0.0053(7) -0.0086(8) 0.0022(7)
C6 0.0135(8) 0.0103(8) 0.0142(9) -0.0045(7) -0.0045(7) 0.0000(6)
C7 0.0161(9) 0.0250(11) 0.0169(10) -0.0123(8) -0.0035(8) 0.0031(8)
C8 0.0151(10) 0.0520(16) 0.0272(12) -0.0232(12) -0.0019(9) -0.0043(10)
C9 0.0291(11) 0.0262(12) 0.0242(11) -0.0144(10) -0.0091(9) 0.0138(9)
C10 0.0227(10) 0.0362(13) 0.0164(10) -0.0109(10) -0.0002(9) 0.0021(9)
C11 0.0283(11) 0.0155(10) 0.0224(11) -0.0050(8) -0.0158(9) 0.0037(8)
C12 0.0431(14) 0.0219(12) 0.0293(13) 0.0024(10) -0.0222(11) 0.0002(10)
C13 0.0459(15) 0.0262(12) 0.0323(13) -0.0114(10) -0.0257(12) 0.0015(11)
C14 0.0305(12) 0.0412(15) 0.0364(14) -0.0140(12) -0.0245(11) 0.0152(11)
C15 0.0119(8) 0.0109(8) 0.0170(9) -0.0052(7) -0.0029(7) -0.0012(6)
C16 0.0132(8) 0.0127(9) 0.0138(9) -0.0069(7) 0.0001(7) -0.0020(7)
C17 0.0144(8) 0.0114(8) 0.0113(8) -0.0020(7) -0.0035(7) -0.0025(7)
C18 0.0207(9) 0.0120(9) 0.0163(9) -0.0028(7) -0.0089(8) -0.0024(7)
C19 0.0363(13) 0.0244(12) 0.0501(16) -0.0161(11) -0.0247(12) -0.0017(10)
C20 0.0160(10) 0.0205(11) 0.0293(12) 0.0007(9) 0.0018(9) 0.0001(8)
C21 0.0244(11) 0.0203(11) 0.0375(13) -0.0170(10) -0.0092(10) -0.0014(9)
C22 0.0198(10) 0.0148(10) 0.0265(11) 0.0005(8) -0.0059(9) -0.0016(8)
C23 0.0145(8) 0.0107(8) 0.0148(9) -0.0038(7) -0.0060(7) -0.0002(7)
C24 0.0155(8) 0.0093(8) 0.0156(9) -0.0054(7) -0.0072(7) 0.0008(7)
C25 0.0148(8) 0.0088(8) 0.0131(9) -0.0049(7) -0.0020(7) 0.0012(6)
C26 0.0133(8) 0.0080(8) 0.0158(9) -0.0026(7) -0.0044(7) 0.0009(6)
C27 0.0143(8) 0.0097(8) 0.0123(9) -0.0018(7) -0.0041(7) -0.0006(7)
C28 0.0164(9) 0.0144(9) 0.0174(10) -0.0039(7) -0.0079(8) 0.0025(7)
C29 0.0190(9) 0.0188(10) 0.0176(10) -0.0061(8) -0.0102(8) 0.0016(8)
C30 0.0197(9) 0.0169(10) 0.0190(10) -0.0084(8) -0.0092(8) 0.0010(8)
C31 0.0150(8) 0.0112(8) 0.0130(9) -0.0041(7) -0.0039(7) -0.0015(7)
C32 0.0117(8) 0.0092(8) 0.0106(8) -0.0017(7) -0.0025(7) -0.0026(6)
C33 0.0255(10) 0.0269(11) 0.0256(11) -0.0110(9) -0.0175(9) 0.0057(9)
C34 0.0405(14) 0.0378(15) 0.0256(12) -0.0081(11) -0.0214(11) 0.0030(11)
C35 0.0357(13) 0.0443(16) 0.0450(16) -0.0256(13) -0.0307(13) 0.0190(12)
C36 0.0346(13) 0.0363(14) 0.0397(14) -0.0154(12) -0.0260(12) 0.0003(11)
C37 0.0177(9) 0.0137(9) 0.0203(10) -0.0097(8) -0.0090(8) 0.0029(7)
C38 0.0173(9) 0.0272(12) 0.0313(12) -0.0198(10) -0.0053(9) 0.0037(8)
C39 0.0291(11) 0.0121(9) 0.0266(11) -0.0076(8) -0.0139(9) 0.0044(8)
C40 0.0297(11) 0.0236(11) 0.0337(13) -0.0205(10) -0.0172(10) 0.0066(9)
C41 0.0203(9) 0.0168(9) 0.0115(9) -0.0067(7) 0.0015(7) -0.0089(7)
C42 0.0219(10) 0.0133(9) 0.0191(10) -0.0055(8) -0.0017(8) -0.0083(7)
Cl1A 0.0344(5) 0.0449(6) 0.0859(9) -0.0217(6) -0.0311(5) 0.0080(4)
Cl3 0.0513(5) 0.0657(6) 0.0598(6) -0.0116(5) -0.0169(4) 0.0055(4)
Cl4 0.089(3) 0.067(3) 0.103(4) -0.016(3) -0.034(3) 0.003(3)
C44 0.0400(16) 0.045(2) 0.034(3) -0.027(2) -0.0099(16) -0.0090(15)
C58 0.0400(16) 0.045(2) 0.034(3) -0.027(2) -0.0099(16) -0.0090(15)
Cl5 0.0442(19) 0.076(3) 0.048(2) -0.0015(19) -0.0126(16) 0.0079(18)
Cl6 0.074(3) 0.146(5) 0.084(3) -0.083(4) -0.033(2) 0.020(3)
C45 0.024(6) 0.032(6) 0.046(7) -0.017(5) -0.006(6) 0.002(5)
Cl1 0.0315(3) 0.0348(4) 0.0854(6) -0.0177(4) -0.0223(4) -0.0016(3)
Cl2 0.0448(4) 0.0428(4) 0.0349(4) -0.0080(3) -0.0235(3) -0.0027(3)
C43 0.0320(12) 0.0250(12) 0.0312(13) -0.0065(10) -0.0145(10) -0.0020(10)
Cl7 0.0355(5) 0.0388(6) 0.0631(8) -0.0069(5) 0.0020(5) 0.0068(4)
Cl8 0.0362(5) 0.0648(7) 0.0423(6) -0.0114(5) -0.0058(4) 0.0018(5)
C46 0.034(3) 0.035(2) 0.057(3) -0.009(2) 0.002(2) 0.000(2)

loop_
_atom_type_symbol
_atom_type_description
_atom_type_scat_dispersion_real
_atom_type_scat_dispersion_imag
_atom_type_scat_source
C C 0.0033 0.0016 'International Tables Vol C Tables 4.2.6.8 and 6.1.1.4'
H H 0.0000 0.0000 'International Tables Vol C Tables 4.2.6.8 and 6.1.1.4'
Cl Cl 0.1484 0.1585 'International Tables Vol C Tables 4.2.6.8 and 6.1.1.4'
Mn Mn 0.3368 0.7283 'International Tables Vol C Tables 4.2.6.8 and 6.1.1.4'
N N 0.0061 0.0033 'International Tables Vol C Tables 4.2.6.8 and 6.1.1.4'
O O 0.0106 0.0060 'International Tables Vol C Tables 4.2.6.8 and 6.1.1.4'
Si Si 0.0817 0.0704 'International Tables Vol C Tables 4.2.6.8 and 6.1.1.4'

loop_
_geom_angle_atom_site_label_1
_geom_angle_atom_site_label_2
_geom_angle_atom_site_label_3
_geom_angle
_geom_angle_site_symmetry_1
O1 Mn1 O2 177.81(6) .
O1 Mn1 O4 87.63(6) .
O1 Mn1 O5 92.45(6) .
O1 Mn1 N1 88.23(6) .
O1 Mn1 N2 90.76(6) .
O1 Mn1 C41 90.18(6) .
O2 Mn1 O4 94.00(6) .
O2 Mn1 O5 89.64(6) .
O2 Mn1 N1 90.26(6) .
O2 Mn1 N2 88.63(6) .
O2 Mn1 C41 91.96(6) .
O4 Mn1 C41 29.54(6) .
O5 Mn1 O4 59.40(6) .
O5 Mn1 N2 88.83(6) .
O5 Mn1 C41 29.86(7) .
N1 Mn1 O4 91.58(6) .
N1 Mn1 O5 150.89(6) .
N1 Mn1 N2 120.27(6) .
N1 Mn1 C41 121.08(7) .
N2 Mn1 O4 148.05(6) .
N2 Mn1 C41 118.64(7) .
O3 Si1 C18 107.90(9) .
O3 Si1 C19 111.00(11) .
O3 Si1 C20 106.82(10) .
C19 Si1 C18 110.19(11) .
C20 Si1 C18 110.46(10) .
C20 Si1 C19 110.39(13) .
O3 Si2 C21 109.84(10) .
O3 Si2 C22 108.27(10) .
O3 Si2 C23 108.45(8) .
C21 Si2 C22 110.17(12) .
C21 Si2 C23 111.07(10) .
C22 Si2 C23 108.97(10) .
C1 O1 Mn1 125.31(12) .
C32 O2 Mn1 125.89(12) .
Si2 O3 Si1 155.64(12) .
C41 O4 Mn1 84.02(12) .
C41 O5 Mn1 95.70(12) .
C15 N1 Mn1 120.19(13) .
C15 N1 C16 117.59(16) .
C16 N1 Mn1 122.06(13) .
C25 N2 Mn1 122.05(13) .
C26 N2 Mn1 119.54(13) .
C26 N2 C25 117.65(16) .
O1 C1 C2 120.79(16) .
O1 C1 C6 120.40(17) .
C6 C1 C2 118.76(17) .
C1 C2 C7 121.32(18) .
C3 C2 C1 117.43(17) .
C3 C2 C7 121.24(18) .
C2 C3 C4 124.82(19) .
C3 C4 C11 120.03(19) .
C5 C4 C3 116.66(18) .
C5 C4 C11 123.30(18) .
C4 C5 C6 121.16(18) .
C1 C6 C15 122.06(18) .
C5 C6 C1 121.16(18) .
C5 C6 C15 116.68(17) .
C2 C7 C8 111.47(17) .
C2 C7 C9 108.70(18) .
C2 C7 C10 111.98(18) .
C8 C7 C9 109.7(2) .
C10 C7 C8 106.93(19) .
C10 C7 C9 107.95(18) .
C4 C11 C12 110.20(19) .
C4 C11 C13 108.83(18) .
C4 C11 C14 111.41(19) .
C12 C11 C13 109.2(2) .
C14 C11 C12 108.4(2) .
C14 C11 C13 108.8(2) .
N1 C15 C6 126.95(18) .
N1 C16 C17 111.26(15) .
C16 C17 C18 114.17(16) .
C17 C18 Si1 113.48(14) .
C24 C23 Si2 115.08(13) .
C25 C24 C23 113.80(16) .
N2 C25 C24 112.02(15) .
N2 C26 C27 126.88(18) .
C28 C27 C26 115.56(17) .
C28 C27 C32 120.94(18) .
C32 C27 C26 123.46(18) .
C29 C28 C27 121.71(19) .
C28 C29 C30 116.56(19) .
C28 C29 C33 123.42(19) .
C30 C29 C33 119.96(19) .
C31 C30 C29 124.89(19) .
C30 C31 C32 117.36(18) .
C30 C31 C37 120.90(18) .
C32 C31 C37 121.73(17) .
O2 C32 C27 121.14(17) .
O2 C32 C31 120.31(17) .
C27 C32 C31 118.48(17) .
C29 C33 C34 108.57(19) .
C29 C33 C36 110.53(19) .
C34 C33 C36 109.5(2) .
C35 C33 C29 111.71(19) .
C35 C33 C34 108.6(2) .
C35 C33 C36 107.9(2) .
C31 C37 C38 110.19(17) .
C31 C37 C40 112.12(17) .
C39 C37 C31 109.83(16) .
C39 C37 C38 110.15(18) .
C39 C37 C40 107.09(18) .
C40 C37 C38 107.40(18) .
O4 C41 Mn1 66.44(11) .
O4 C41 O5 120.87(18) .
O4 C41 C42 119.5(2) .
O5 C41 Mn1 54.43(10) .
O5 C41 C42 119.60(19) .
C42 C41 Mn1 174.03(17) .
C42 C42 C41 122.0(3) 2_775
C44 Cl3 C58 11.5(6) .
Cl4 C44 Cl3 123.9(11) .
Cl1A C58 Cl3 113.3(4) .
Cl5 C45 Cl6 116.1(9) .
Cl2 C43 Cl1 111.73(15) .
Cl8 C46 Cl7 113.3(3) .

loop_
_geom_bond_atom_site_label_1
_geom_bond_atom_site_label_2
_geom_bond_distance
_geom_bond_site_symmetry_2
Mn1 O1 1.8665(14) .
Mn1 O2 1.8703(14) .
Mn1 O4 2.3420(16) .
Mn1 O5 2.0773(14) .
Mn1 N1 2.0577(16) .
Mn1 N2 2.1301(17) .
Mn1 C41 2.541(2) .
Si1 O3 1.6322(16) .
Si1 C18 1.866(2) .
Si1 C19 1.859(3) .
Si1 C20 1.855(2) .
Si2 O3 1.6277(15) .
Si2 C21 1.853(2) .
Si2 C22 1.858(2) .
Si2 C23 1.873(2) .
O1 C1 1.327(2) .
O2 C32 1.331(2) .
O4 C41 1.260(3) .
O5 C41 1.272(3) .
N1 C15 1.288(3) .
N1 C16 1.470(2) .
N2 C25 1.465(2) .
N2 C26 1.287(3) .
C1 C2 1.427(3) .
C1 C6 1.413(3) .
C2 C3 1.387(3) .
C2 C7 1.531(3) .
C3 C4 1.413(3) .
C4 C5 1.384(3) .
C4 C11 1.529(3) .
C5 C6 1.406(3) .
C6 C15 1.442(3) .
C7 C8 1.536(3) .
C7 C9 1.537(3) .
C7 C10 1.533(3) .
C11 C12 1.536(3) .
C11 C13 1.537(3) .
C11 C14 1.534(3) .
C16 C17 1.530(3) .
C17 C18 1.533(3) .
C23 C24 1.530(3) .
C24 C25 1.529(3) .
C26 C27 1.450(3) .
C27 C28 1.404(3) .
C27 C32 1.413(3) .
C28 C29 1.372(3) .
C29 C30 1.405(3) .
C29 C33 1.533(3) .
C30 C31 1.390(3) .
C31 C32 1.426(3) .
C31 C37 1.536(3) .
C33 C34 1.536(4) .
C33 C35 1.527(3) .
C33 C36 1.536(4) .
C37 C38 1.539(3) .
C37 C39 1.533(3) .
C37 C40 1.538(3) .
C41 C42 1.478(3) .
C42 C42 1.328(4) 2_775
Cl1A C58 1.681(7) .
Cl3 C44 1.682(13) .
Cl3 C58 1.783(5) .
Cl4 C44 1.630(12) .
Cl5 C45 1.720(16) .
Cl6 C45 1.782(16) .
Cl1 C43 1.762(3) .
Cl2 C43 1.749(3) .
Cl7 C46 1.789(6) .
Cl8 C46 1.746(5) .
